data_4319886
loop_
_publ_author_name
'Jennifer A. Aitken'
'Mercouri G. Kanatzidis'

_publ_section_title
;
 \a-Na6Pb3(PS4)4, a Noncentrosymmetric Thiophosphate with the Novel,
 Saucer-Shaped [Pb3(PS4)4]6- Cluster, and Its Metastable, 3-Dimensionally
 Polymerized Allotrope \b-Na6Pb3(PS4)4
;
_journal_name_full 'Inorganic Chemistry'
_journal_page_first 2938
_journal_page_last 2939
_journal_paper_doi 10.1021/ic015511g
_journal_volume 40
_journal_year 2001
_chemical_formula_sum 'Na6 P4 Pb3 S16'
_chemical_formula_weight 1396.35
_space_group_IT_number 160
_symmetry_cell_setting rhombohedral
_symmetry_space_group_name_Hall 'R 3 -2"'
_symmetry_space_group_name_H-M 'R 3 m :H'
_atom_sites_solution_hydrogens geom
_atom_sites_solution_primary direct
_atom_sites_solution_secondary difmap
_audit_creation_method SHELXL-97
_cell_angle_alpha 90.00
_cell_angle_beta 90.00
_cell_angle_gamma 120.00
_cell_formula_units_Z 3
_cell_length_a 19.4527(2)
_cell_length_b 19.4527(2)
_cell_length_c 6.17200(10)
_cell_measurement_temperature 293(2)
_cell_volume 2022.63(4)
_computing_structure_refinement 'SHELXL-97 (Sheldrick, 1997)'
_computing_structure_solution 'SHELXS-97 (Sheldrick, 1990)'
_diffrn_ambient_temperature 293(2)
_diffrn_measured_fraction_theta_full 0.998
_diffrn_measured_fraction_theta_max 0.998
_diffrn_measurement_device_type 'Bruker Smart Platform CCD '
_diffrn_measurement_method 'omega scan'
_diffrn_radiation_monochromator graphite
_diffrn_radiation_source 'fine-focus sealed tube'
_diffrn_radiation_type MoK\a
_diffrn_radiation_wavelength 0.71073
_diffrn_reflns_av_R_equivalents 0.0419
_diffrn_reflns_av_sigmaI/netI 0.0330
_diffrn_reflns_limit_h_max 24
_diffrn_reflns_limit_h_min -22
_diffrn_reflns_limit_k_max 24
_diffrn_reflns_limit_k_min -24
_diffrn_reflns_limit_l_max 7
_diffrn_reflns_limit_l_min -7
_diffrn_reflns_number 4975
_diffrn_reflns_theta_full 27.04
_diffrn_reflns_theta_max 27.04
_diffrn_reflns_theta_min 2.09
_exptl_absorpt_coefficient_mu 20.253
_exptl_absorpt_correction_type Sadabs
_exptl_crystal_colour yellow
_exptl_crystal_density_diffrn 3.439
_exptl_crystal_density_method 'not measured'
_exptl_crystal_description needle
_exptl_crystal_F_000 1884
_exptl_crystal_size_max 0.52
_exptl_crystal_size_mid 0.06
_exptl_crystal_size_min 0.05
_refine_diff_density_max 1.178
_refine_diff_density_min -1.463
_refine_diff_density_rms 0.169
_refine_ls_abs_structure_details 'Flack H D (1983), Acta Cryst. A39, 876-881'
_refine_ls_abs_structure_Flack 0.051(7)
_refine_ls_extinction_method none
_refine_ls_goodness_of_fit_ref 1.175
_refine_ls_hydrogen_treatment mixed
_refine_ls_matrix_type full
_refine_ls_number_parameters 55
_refine_ls_number_reflns 1065
_refine_ls_number_restraints 1
_refine_ls_restrained_S_all 1.174
_refine_ls_R_factor_all 0.0201
_refine_ls_R_factor_gt 0.0196
_refine_ls_shift/su_max 0.001
_refine_ls_shift/su_mean 0.000
_refine_ls_structure_factor_coef Fsqd
_refine_ls_weighting_details 'calc w=1/[\s^2^(Fo^2^)+(0.0217P)^2^+0.0000P] where P=(Fo^2^+2Fc^2^)/3'
_refine_ls_weighting_scheme calc
_refine_ls_wR_factor_gt 0.0496
_refine_ls_wR_factor_ref 0.0497
_reflns_number_gt 1039
_reflns_number_total 1065
_reflns_threshold_expression >2sigma(I)
_cod_data_source_file ic015511g_s1_1.cif
_cod_data_source_block a-Na6Pb3P4S16
_cod_depositor_comments
;
The following automatic conversions were performed:

data name '_atom_site_symetry_multiplicity' was replaced with
'_atom_site_symmetry_multiplicity' as specified in the replacement
file 'data/replacement-values/replacement_tags.lst'.

Automatic conversion script
Id: cif_correct_tags 9268 2022-04-12 08:56:07Z antanas 
;
_cod_original_sg_symbol_H-M 'R 3 m'
_cod_database_code 4319886

loop_
_symmetry_equiv_pos_as_xyz
'x, y, z'
'-y, x-y, z'
'-x+y, -x, z'
'-y, -x, z'
'-x+y, y, z'
'x, x-y, z'
'x+2/3, y+1/3, z+1/3'
'-y+2/3, x-y+1/3, z+1/3'
'-x+y+2/3, -x+1/3, z+1/3'
'-y+2/3, -x+1/3, z+1/3'
'-x+y+2/3, y+1/3, z+1/3'
'x+2/3, x-y+1/3, z+1/3'
'x+1/3, y+2/3, z+2/3'
'-y+1/3, x-y+2/3, z+2/3'
'-x+y+1/3, -x+2/3, z+2/3'
'-y+1/3, -x+2/3, z+2/3'
'-x+y+1/3, y+2/3, z+2/3'
'x+1/3, x-y+2/3, z+2/3'

loop_
_atom_site_label
_atom_site_type_symbol
_atom_site_fract_x
_atom_site_fract_y
_atom_site_fract_z
_atom_site_U_iso_or_equiv
_atom_site_adp_type
_atom_site_occupancy
_atom_site_symmetry_multiplicity
_atom_site_calc_flag
_atom_site_refinement_flags
_atom_site_disorder_assembly
_atom_site_disorder_group
Pb1 Pb 0.911282(10) 0.088718(10) 0.09935(3) 0.01409(10) Uani 1 2 d S . .
Na1 Na 0.76374(19) -0.2154(2) 0.6345(5) 0.0272(7) Uani 1 1 d . . .
S1 S 0.94197(7) 0.05803(7) 0.5264(4) 0.0131(5) Uani 1 2 d S . .
S2 S 0.76341(10) 0.06442(10) 0.2684(3) 0.0132(3) Uani 1 1 d . . .
S3 S 0.83613(7) 0.16387(7) -0.2638(4) 0.0154(5) Uani 1 2 d S . .
S4 S 1.0000 0.0000 0.0860(7) 0.0102(8) Uani 1 6 d S . .
S5 S 1.09876(7) 0.19753(15) 0.0063(4) 0.0145(5) Uani 1 2 d S . .
P1 P 0.82447(7) 0.17553(7) 0.4101(4) 0.0100(5) Uani 1 2 d S . .
P2 P 1.0000 0.0000 0.4174(7) 0.0104(8) Uani 1 6 d S . .

loop_
_atom_site_aniso_label
_atom_site_aniso_U_11
_atom_site_aniso_U_22
_atom_site_aniso_U_33
_atom_site_aniso_U_23
_atom_site_aniso_U_13
_atom_site_aniso_U_12
Pb1 0.01625(16) 0.01625(16) 0.01330(17) -0.00017(9) 0.00017(9) 0.01077(18)
Na1 0.0287(17) 0.041(2) 0.0203(17) -0.0070(14) -0.0012(13) 0.0234(16)
S1 0.0152(9) 0.0152(9) 0.0137(12) -0.0007(4) 0.0007(4) 0.0111(10)
S2 0.0116(8) 0.0105(8) 0.0166(9) -0.0018(6) 0.0002(7) 0.0049(7)
S3 0.0209(10) 0.0209(10) 0.0079(11) 0.0009(5) -0.0009(5) 0.0131(11)
S4 0.0104(13) 0.0104(13) 0.010(2) 0.000 0.000 0.0052(6)
S5 0.0131(9) 0.0085(11) 0.0203(13) 0.0004(10) 0.0002(5) 0.0043(6)
P1 0.0111(9) 0.0111(9) 0.0131(13) 0.0009(5) -0.0009(5) 0.0096(10)
P2 0.0100(13) 0.0100(13) 0.011(2) 0.000 0.000 0.0050(6)

loop_
_atom_type_symbol
_atom_type_description
_atom_type_scat_dispersion_real
_atom_type_scat_dispersion_imag
_atom_type_scat_source
Na Na 0.0362 0.0249 'International Tables Vol C Tables 4.2.6.8 and 6.1.1.4'
P P 0.1023 0.0942 'International Tables Vol C Tables 4.2.6.8 and 6.1.1.4'
S S 0.1246 0.1234 'International Tables Vol C Tables 4.2.6.8 and 6.1.1.4'
Pb Pb -3.3944 10.1111 'International Tables Vol C Tables 4.2.6.8 and 6.1.1.4'

loop_
_geom_angle_atom_site_label_1
_geom_angle_atom_site_label_2
_geom_angle_atom_site_label_3
_geom_angle
_geom_angle_site_symmetry_1
_geom_angle_site_symmetry_3
_geom_angle_publ_flag
S1 Pb1 S2 85.78(5) . 4_665 ?
S1 Pb1 S2 85.78(6) . . ?
S2 Pb1 S2 71.44(7) 4_665 . ?
S1 Pb1 S4 70.16(10) . . ?
S2 Pb1 S4 137.35(5) 4_665 . ?
S2 Pb1 S4 137.35(5) . . ?
S1 Pb1 S5 90.90(5) . . ?
S2 Pb1 S5 80.87(5) 4_665 . ?
S2 Pb1 S5 152.27(5) . . ?
S4 Pb1 S5 65.42(4) . . ?
S1 Pb1 S5 90.90(5) . 2_645 ?
S2 Pb1 S5 152.27(5) 4_665 2_645 ?
S2 Pb1 S5 80.87(5) . 2_645 ?
S4 Pb1 S5 65.42(4) . 2_645 ?
S5 Pb1 S5 126.76(8) . 2_645 ?
S1 Pb1 S3 152.94(7) . . ?
S2 Pb1 S3 72.41(5) 4_665 . ?
S2 Pb1 S3 72.41(5) . . ?
S4 Pb1 S3 136.90(10) . . ?
S5 Pb1 S3 100.94(5) . . ?
S5 Pb1 S3 100.94(5) 2_645 . ?
S1 Pb1 S1 142.28(8) . 1_554 ?
S2 Pb1 S1 123.57(4) 4_665 1_554 ?
S2 Pb1 S1 123.57(4) . 1_554 ?
S4 Pb1 S1 72.12(9) . 1_554 ?
S5 Pb1 S1 73.36(5) . 1_554 ?
S5 Pb1 S1 73.36(5) 2_645 1_554 ?
S3 Pb1 S1 64.78(6) . 1_554 ?
S1 Pb1 Na1 138.82(5) . 3_764 ?
S2 Pb1 Na1 76.81(6) 4_665 3_764 ?
S2 Pb1 Na1 121.89(6) . 3_764 ?
S4 Pb1 Na1 98.36(8) . 3_764 ?
S5 Pb1 Na1 49.95(6) . 3_764 ?
S5 Pb1 Na1 121.00(7) 2_645 3_764 ?
S3 Pb1 Na1 51.90(6) . 3_764 ?
S1 Pb1 Na1 48.17(5) 1_554 3_764 ?
S1 Pb1 Na1 138.82(5) . 6_544 ?
S2 Pb1 Na1 121.90(6) 4_665 6_544 ?
S2 Pb1 Na1 76.81(6) . 6_544 ?
S4 Pb1 Na1 98.36(8) . 6_544 ?
S5 Pb1 Na1 121.00(7) . 6_544 ?
S5 Pb1 Na1 49.95(6) 2_645 6_544 ?
S3 Pb1 Na1 51.90(6) . 6_544 ?
S1 Pb1 Na1 48.17(5) 1_554 6_544 ?
Na1 Pb1 Na1 80.77(9) 3_764 6_544 ?
S2 Na1 S2 124.35(13) 6_545 17_645 ?
S2 Na1 S3 89.34(10) 6_545 15_655 ?
S2 Na1 S3 79.53(10) 17_645 15_655 ?
S2 Na1 S5 167.34(14) 6_545 2_646 ?
S2 Na1 S5 68.19(9) 17_645 2_646 ?
S3 Na1 S5 95.31(11) 15_655 2_646 ?
S2 Na1 S1 82.29(10) 6_545 2_645 ?
S2 Na1 S1 151.00(13) 17_645 2_645 ?
S3 Na1 S1 115.26(13) 15_655 2_645 ?
S5 Na1 S1 85.07(11) 2_646 2_645 ?
S2 Na1 S3 67.90(9) 6_545 2_646 ?
S2 Na1 S3 103.38(12) 17_645 2_646 ?
S3 Na1 S3 154.52(14) 15_655 2_646 ?
S5 Na1 S3 109.38(11) 2_646 2_646 ?
S1 Na1 S3 74.30(9) 2_645 2_646 ?
S2 Na1 Na1 126.33(8) 6_545 6_545 ?
S2 Na1 Na1 85.64(8) 17_645 6_545 ?
S3 Na1 Na1 49.85(7) 15_655 6_545 ?
S5 Na1 Na1 51.57(7) 2_646 6_545 ?
S1 Na1 Na1 86.29(7) 2_645 6_545 ?
S3 Na1 Na1 154.60(7) 2_646 6_545 ?
S2 Na1 Pb1 119.56(10) 6_545 2_646 ?
S2 Na1 Pb1 91.28(9) 17_645 2_646 ?
S3 Na1 Pb1 149.07(12) 15_655 2_646 ?
S5 Na1 Pb1 54.12(6) 2_646 2_646 ?
S1 Na1 Pb1 62.95(7) 2_645 2_646 ?
S3 Na1 Pb1 56.33(7) 2_646 2_646 ?
Na1 Na1 Pb1 100.39(5) 6_545 2_646 ?
S2 Na1 Na1 61.25(4) 6_545 14_534 ?
S2 Na1 Na1 70.95(10) 17_645 14_534 ?
S3 Na1 Na1 49.32(8) 15_655 14_534 ?
S5 Na1 Na1 129.97(12) 2_646 14_534 ?
S1 Na1 Na1 137.87(8) 2_645 14_534 ?
S3 Na1 Na1 107.08(10) 2_646 14_534 ?
Na1 Na1 Na1 98.30(7) 6_545 14_534 ?
Pb1 Na1 Na1 153.06(10) 2_646 14_534 ?
S2 Na1 Na1 84.78(12) 6_545 9_655 ?
S2 Na1 Na1 60.95(4) 17_645 9_655 ?
S3 Na1 Na1 125.82(11) 15_655 9_655 ?
S5 Na1 Na1 101.83(6) 2_646 9_655 ?
S1 Na1 Na1 117.13(13) 2_645 9_655 ?
S3 Na1 Na1 44.13(10) 2_646 9_655 ?
Na1 Na1 Na1 144.81(6) 6_545 9_655 ?
Pb1 Na1 Na1 71.69(7) 2_646 9_655 ?
Na1 Na1 Na1 81.86(5) 14_534 9_655 ?
P2 S1 Pb1 92.44(14) . . ?
P2 S1 Na1 125.74(7) . 3_765 ?
Pb1 S1 Na1 90.18(8) . 3_765 ?
P2 S1 Na1 125.74(7) . 6_545 ?
Pb1 S1 Na1 90.18(8) . 6_545 ?
Na1 S1 Na1 108.43(15) 3_765 6_545 ?
P2 S1 Pb1 125.28(14) . 1_556 ?
Pb1 S1 Pb1 142.28(8) . 1_556 ?
Na1 S1 Pb1 68.89(8) 3_765 1_556 ?
Na1 S1 Pb1 68.89(8) 6_545 1_556 ?
P1 S2 Na1 96.16(12) . 6_545 ?
P1 S2 Pb1 88.68(8) . . ?
Na1 S2 Pb1 95.28(9) 6_545 . ?
P1 S2 Na1 91.45(11) . 11_654 ?
Na1 S2 Na1 152.69(12) 6_545 11_654 ?
Pb1 S2 Na1 111.12(9) . 11_654 ?
P1 S3 Na1 111.41(11) 1_554 8_544 ?
P1 S3 Na1 111.41(11) 1_554 11_654 ?
Na1 S3 Na1 80.30(15) 8_544 11_654 ?
P1 S3 Na1 85.45(10) 1_554 3_764 ?
Na1 S3 Na1 86.56(12) 8_544 3_764 ?
Na1 S3 Na1 161.50(15) 11_654 3_764 ?
P1 S3 Na1 85.45(10) 1_554 6_544 ?
Na1 S3 Na1 161.50(15) 8_544 6_544 ?
Na1 S3 Na1 86.56(12) 11_654 6_544 ?
Na1 S3 Na1 102.88(14) 3_764 6_544 ?
P1 S3 Pb1 142.56(13) 1_554 . ?
Na1 S3 Pb1 96.80(9) 8_544 . ?
Na1 S3 Pb1 96.80(9) 11_654 . ?
Na1 S3 Pb1 71.77(7) 3_764 . ?
Na1 S3 Pb1 71.77(7) 6_544 . ?
P2 S4 Pb1 88.42(8) . . ?
P2 S4 Pb1 88.42(8) . 3_765 ?
Pb1 S4 Pb1 119.927(8) . 3_765 ?
P2 S4 Pb1 88.42(8) . 2_645 ?
Pb1 S4 Pb1 119.927(8) . 2_645 ?
Pb1 S4 Pb1 119.920(8) 3_765 2_645 ?
P1 S5 Na1 87.23(12) 14_644 4_664 ?
P1 S5 Na1 87.23(12) 14_644 3_764 ?
Na1 S5 Na1 76.85(14) 4_664 3_764 ?
P1 S5 Pb1 121.16(6) 14_644 . ?
Na1 S5 Pb1 139.04(11) 4_664 . ?
Na1 S5 Pb1 75.93(7) 3_764 . ?
P1 S5 Pb1 121.16(6) 14_644 3_765 ?
Na1 S5 Pb1 75.93(7) 4_664 3_765 ?
Na1 S5 Pb1 139.04(11) 3_764 3_765 ?
Pb1 S5 Pb1 106.85(7) . 3_765 ?
S5 P1 S3 113.38(16) 9_665 1_556 ?
S5 P1 S2 107.93(10) 9_665 4_665 ?
S3 P1 S2 109.68(10) 1_556 4_665 ?
S5 P1 S2 107.93(10) 9_665 . ?
S3 P1 S2 109.68(10) 1_556 . ?
S2 P1 S2 108.08(15) 4_665 . ?
S4 P2 S1 108.98(13) . . ?
S4 P2 S1 108.98(13) . 3_765 ?
S1 P2 S1 109.96(13) . 3_765 ?
S4 P2 S1 108.98(13) . 2_645 ?
S1 P2 S1 109.96(13) . 2_645 ?
S1 P2 S1 109.96(13) 3_765 2_645 ?

loop_
_geom_bond_atom_site_label_1
_geom_bond_atom_site_label_2
_geom_bond_distance
_geom_bond_site_symmetry_2
_geom_bond_publ_flag
Pb1 S1 2.831(3) . ?
Pb1 S2 2.8682(17) 4_665 ?
Pb1 S2 2.8682(17) . ?
Pb1 S4 2.9903(4) . ?
Pb1 S5 3.2235(15) . ?
Pb1 S5 3.2236(15) 2_645 ?
Pb1 S3 3.382(3) . ?
Pb1 S1 3.684(2) 1_554 ?
Pb1 Na1 3.859(3) 3_764 ?
Pb1 Na1 3.859(3) 6_544 ?
Na1 S2 2.804(4) 6_545 ?
Na1 S2 2.871(4) 17_645 ?
Na1 S3 2.936(4) 15_655 ?
Na1 S5 3.046(4) 2_646 ?
Na1 S1 3.082(3) 2_645 ?
Na1 S3 3.198(4) 2_646 ?
Na1 Na1 3.786(7) 6_545 ?
Na1 Pb1 3.859(3) 2_646 ?
Na1 Na1 4.209(5) 14_534 ?
Na1 Na1 4.209(5) 9_655 ?
S1 P2 2.068(3) . ?
S1 Na1 3.082(3) 3_765 ?
S1 Na1 3.082(3) 6_545 ?
S1 Pb1 3.684(2) 1_556 ?
S2 P1 2.069(2) . ?
S2 Na1 2.804(4) 6_545 ?
S2 Na1 2.871(4) 11_654 ?
S3 P1 2.050(4) 1_554 ?
S3 Na1 2.936(4) 8_544 ?
S3 Na1 2.936(4) 11_654 ?
S3 Na1 3.198(4) 3_764 ?
S3 Na1 3.198(4) 6_544 ?
S4 P2 2.046(6) . ?
S4 Pb1 2.9903(4) 3_765 ?
S4 Pb1 2.9904(4) 2_645 ?
S5 P1 2.036(3) 14_644 ?
S5 Na1 3.046(4) 4_664 ?
S5 Na1 3.046(4) 3_764 ?
S5 Pb1 3.2236(15) 3_765 ?
P1 S5 2.036(3) 9_665 ?
P1 S3 2.050(4) 1_556 ?
P1 S2 2.069(2) 4_665 ?
P2 S1 2.068(3) 3_765 ?
P2 S1 2.068(3) 2_645 ?
